data_1543315
loop_
_publ_author_name
'Sheet, Debobrata'
'Paine, Tapan Kanti'

_publ_section_title
;
 Aerobic alcohol oxidation and oxygen atom transfer reactions catalyzed by
 a nonheme iron(ii)--\a-keto acid complex
;
_journal_issue 8
_journal_name_full 'Chem. Sci.'
_journal_page_first 5322
_journal_paper_doi 10.1039/C6SC01476C
_journal_volume 7
_journal_year 2016
_chemical_formula_moiety 'C38 H33 B Fe N6 O3'
_chemical_formula_sum 'C38 H33 B Fe N6 O3'
_chemical_formula_weight 688.36
_chemical_name_systematic
; 
 ? 
;
_space_group_IT_number 61
_symmetry_cell_setting orthorhombic
_symmetry_space_group_name_Hall '-P 2ac 2ab'
_symmetry_space_group_name_H-M 'P b c a'
_atom_sites_solution_hydrogens geom
_atom_sites_solution_primary direct
_atom_sites_solution_secondary difmap
_audit_creation_method SHELXL-97
_audit_update_record
;
2015-04-23 deposited with the CCDC.
2016-04-25 downloaded from the CCDC.
;
_cell_angle_alpha 90.00
_cell_angle_beta 90.00
_cell_angle_gamma 90.00
_cell_formula_units_Z 8
_cell_length_a 17.5030(17)
_cell_length_b 10.5880(10)
_cell_length_c 36.844(3)
_cell_measurement_temperature 150(2)
_cell_volume 6828.0(11)
_computing_cell_refinement 'Bruker SMART'
_computing_data_collection 'Bruker SMART'
_computing_data_reduction 'Bruker SAINT'
_computing_molecular_graphics 'Bruker SHELXTL'
_computing_publication_material 'Bruker SHELXTL'
_computing_structure_refinement 'SHELXL-97 (Sheldrick, 1997)'
_computing_structure_solution 'SHELXS-97 (Sheldrick, 1990)'
_diffrn_ambient_temperature 150(2)
_diffrn_measured_fraction_theta_full 0.994
_diffrn_measured_fraction_theta_max 0.994
_diffrn_radiation_monochromator graphite
_diffrn_radiation_source 'fine-focus sealed tube'
_diffrn_radiation_type MoK\a
_diffrn_radiation_wavelength 0.71073
_diffrn_reflns_av_R_equivalents 0.0561
_diffrn_reflns_av_sigmaI/netI 0.0332
_diffrn_reflns_limit_h_max 22
_diffrn_reflns_limit_h_min -22
_diffrn_reflns_limit_k_max 13
_diffrn_reflns_limit_k_min -12
_diffrn_reflns_limit_l_max 46
_diffrn_reflns_limit_l_min -45
_diffrn_reflns_number 68324
_diffrn_reflns_theta_full 26.89
_diffrn_reflns_theta_max 26.89
_diffrn_reflns_theta_min 1.60
_exptl_absorpt_coefficient_mu 0.488
_exptl_absorpt_correction_T_max 0.9807
_exptl_absorpt_correction_T_min 0.9303
_exptl_absorpt_correction_type multi-scan
_exptl_absorpt_process_details sadabs
_exptl_crystal_colour purple
_exptl_crystal_density_diffrn 1.339
_exptl_crystal_density_method 'not measured'
_exptl_crystal_description plate
_exptl_crystal_F_000 2864
_exptl_crystal_size_max 0.15
_exptl_crystal_size_mid 0.08
_exptl_crystal_size_min 0.04
_refine_diff_density_max 0.288
_refine_diff_density_min -0.503
_refine_diff_density_rms 0.048
_refine_ls_extinction_method none
_refine_ls_goodness_of_fit_ref 1.045
_refine_ls_hydrogen_treatment mixed
_refine_ls_matrix_type full
_refine_ls_number_parameters 449
_refine_ls_number_reflns 7326
_refine_ls_number_restraints 0
_refine_ls_restrained_S_all 1.045
_refine_ls_R_factor_all 0.0709
_refine_ls_R_factor_gt 0.0472
_refine_ls_shift/su_max 0.000
_refine_ls_shift/su_mean 0.000
_refine_ls_structure_factor_coef Fsqd
_refine_ls_weighting_details 'calc w=1/[\s^2^(Fo^2^)+(0.1000P)^2^+0.5076P] where P=(Fo^2^+2Fc^2^)/3'
_refine_ls_weighting_scheme calc
_refine_ls_wR_factor_gt 0.1405
_refine_ls_wR_factor_ref 0.1576
_reflns_number_gt 5408
_reflns_number_total 7326
_reflns_threshold_expression >2sigma(I)
_cod_data_source_file c6sc01476c2.cif
_cod_data_source_block ds205a
_cod_depositor_comments
;
The following automatic conversions were performed:

'_symmetry_cell_setting' value 'Orthorhombic' changed to
'orthorhombic' according to
/usr/data/users/saulius/crontab/automatic-downloads/rss-feeds/RSC/lib/dictionaries/cif_core.dic
dictionary named 'cif_core.dic' version 2.4.2 from 2011-04-26.

Automatic conversion script
Id: cif_fix_values 4268 2015-11-12 08:31:59Z antanas 

 Adding full bibliography for 1543315--1543316.cif.
;
_cod_original_sg_symbol_H-M 'Pbca '
_cod_database_code 1543315

loop_
_symmetry_equiv_pos_as_xyz
'x, y, z'
'-x+1/2, -y, z+1/2'
'-x, y+1/2, -z+1/2'
'x+1/2, -y+1/2, -z'
'-x, -y, -z'
'x-1/2, y, -z-1/2'
'x, -y-1/2, z-1/2'
'-x-1/2, y-1/2, z'

loop_
_atom_site_label
_atom_site_type_symbol
_atom_site_fract_x
_atom_site_fract_y
_atom_site_fract_z
_atom_site_U_iso_or_equiv
_atom_site_adp_type
_atom_site_occupancy
_atom_site_symmetry_multiplicity
_atom_site_calc_flag
_atom_site_refinement_flags
Fe1 Fe 0.505682(17) 0.01778(3) 0.114694(9) 0.03501(13) Uani 1 1 d .
N2 N 0.56089(10) 0.04654(18) 0.06531(5) 0.0370(4) Uani 1 1 d .
N1 N 0.53057(10) 0.13998(18) 0.04400(5) 0.0388(4) Uani 1 1 d .
C29 C 0.51609(15) 0.4099(3) 0.14082(8) 0.0526(7) Uani 1 1 d .
H2 H 0.5269 0.4811 0.1547 0.063 Uiso 1 1 calc R
N4 N 0.39440(10) 0.03792(17) 0.08699(5) 0.0369(4) Uani 1 1 d .
N3 N 0.39368(10) 0.14158(17) 0.06431(5) 0.0376(4) Uani 1 1 d .
N6 N 0.49827(10) 0.20925(19) 0.12473(6) 0.0386(4) Uani 1 1 d .
N5 N 0.48834(10) 0.28435(17) 0.09498(5) 0.0384(5) Uani 1 1 d .
C30 C 0.51443(13) 0.2848(2) 0.15281(7) 0.0428(6) Uani 1 1 d .
C28 C 0.49872(13) 0.4070(3) 0.10472(8) 0.0473(6) Uani 1 1 d .
C20 C 0.32269(13) -0.0045(2) 0.08806(6) 0.0379(5) Uani 1 1 d .
C21 C 0.29868(13) -0.1126(2) 0.11045(6) 0.0415(5) Uani 1 1 d .
C19 C 0.27658(13) 0.0707(2) 0.06622(6) 0.0432(6) Uani 1 1 d .
H6 H 0.2245 0.0608 0.0622 0.052 Uiso 1 1 calc R
C18 C 0.32229(13) 0.1614(2) 0.05187(6) 0.0405(5) Uani 1 1 d .
C26 C 0.34877(15) -0.2058(2) 0.12138(8) 0.0553(7) Uani 1 1 d .
H13 H 0.3991 -0.2043 0.1133 0.066 Uiso 1 1 calc R
C22 C 0.22243(15) -0.1221(3) 0.12136(7) 0.0535(7) Uani 1 1 d .
H9 H 0.1872 -0.0618 0.1137 0.064 Uiso 1 1 calc R
C23 C 0.19926(18) -0.2189(3) 0.14307(8) 0.0649(8) Uani 1 1 d .
H10 H 0.1482 -0.2247 0.1499 0.078 Uiso 1 1 calc R
C27 C 0.30248(15) 0.2655(2) 0.02617(7) 0.0561(7) Uani 1 1 d .
H7A H 0.3137 0.3454 0.0373 0.084 Uiso 1 1 calc R
H7B H 0.2490 0.2614 0.0204 0.084 Uiso 1 1 calc R
H7C H 0.3319 0.2565 0.0043 0.084 Uiso 1 1 calc R
C25 C 0.32459(19) -0.3012(3) 0.14419(8) 0.0682(8) Uani 1 1 d .
H12 H 0.3592 -0.3616 0.1523 0.082 Uiso 1 1 calc R
C24 C 0.2499(2) -0.3073(3) 0.15496(8) 0.0696(9) Uani 1 1 d .
H11 H 0.2337 -0.3716 0.1703 0.083 Uiso 1 1 calc R
C1 C 0.56172(14) -0.1716(2) 0.16245(7) 0.0488(6) Uani 1 1 d .
C2 C 0.61861(13) -0.0626(2) 0.16853(6) 0.0423(5) Uani 1 1 d .
C3 C 0.67222(16) -0.0581(2) 0.19915(7) 0.0519(6) Uani 1 1 d .
C4 C 0.73336(19) 0.0253(3) 0.19745(10) 0.0734(9) Uani 1 1 d .
H17 H 0.7415 0.0721 0.1765 0.088 Uiso 1 1 calc R
C8 C 0.6591(2) -0.1255(3) 0.23051(8) 0.0775(9) Uani 1 1 d .
H18 H 0.6183 -0.1816 0.2319 0.093 Uiso 1 1 calc R
C5 C 0.7817(2) 0.0393(4) 0.22637(14) 0.1045(16) Uani 1 1 d .
H21 H 0.8232 0.0939 0.2249 0.125 Uiso 1 1 calc R
C7 C 0.7071(3) -0.1089(5) 0.26005(10) 0.1067(15) Uani 1 1 d .
H19 H 0.6980 -0.1523 0.2816 0.128 Uiso 1 1 calc R
C6 C 0.7685(3) -0.0275(5) 0.25728(14) 0.115(2) Uani 1 1 d .
H20 H 0.8015 -0.0183 0.2769 0.139 Uiso 1 1 calc R
C38 C 0.62073(13) -0.0010(2) 0.04713(7) 0.0387(5) Uani 1 1 d .
C11 C 0.66992(13) -0.0985(2) 0.06300(6) 0.0430(6) Uani 1 1 d .
C10 C 0.62790(14) 0.0607(2) 0.01417(7) 0.0473(6) Uani 1 1 d .
H24 H 0.6647 0.0456 -0.0035 0.057 Uiso 1 1 calc R
C9 C 0.57061(14) 0.1481(2) 0.01267(6) 0.0456(6) Uani 1 1 d .
C16 C 0.64091(16) -0.2007(2) 0.08183(7) 0.0548(7) Uani 1 1 d .
H27 H 0.5883 -0.2106 0.0838 0.066 Uiso 1 1 calc R
C12 C 0.74812(16) -0.0890(3) 0.05959(9) 0.0648(8) Uani 1 1 d .
H29 H 0.7690 -0.0223 0.0465 0.078 Uiso 1 1 calc R
C14 C 0.7653(2) -0.2753(4) 0.09484(11) 0.0889(12) Uani 1 1 d .
H31 H 0.7976 -0.3332 0.1061 0.107 Uiso 1 1 calc R
C17 C 0.5522(2) 0.2395(3) -0.01680(8) 0.0725(9) Uani 1 1 d .
H23A H 0.4992 0.2319 -0.0232 0.109 Uiso 1 1 calc R
H23B H 0.5832 0.2218 -0.0377 0.109 Uiso 1 1 calc R
H23C H 0.5622 0.3239 -0.0085 0.109 Uiso 1 1 calc R
C15 C 0.6884(2) -0.2880(3) 0.09774(9) 0.0746(9) Uani 1 1 d .
H30 H 0.6679 -0.3557 0.1105 0.090 Uiso 1 1 calc R
C13 C 0.79565(19) -0.1764(4) 0.07517(12) 0.0877(11) Uani 1 1 d .
H28 H 0.8483 -0.1691 0.0725 0.105 Uiso 1 1 calc R
O3 O 0.61708(10) 0.02114(15) 0.14580(5) 0.0466(4) Uani 1 1 d .
O2 O 0.50672(9) -0.14039(17) 0.14218(6) 0.0557(5) Uani 1 1 d .
O1 O 0.57378(12) -0.27590(17) 0.17509(6) 0.0692(6) Uani 1 1 d .
C31 C 0.52387(15) 0.2319(3) 0.18935(7) 0.0477(6) Uani 1 1 d .
C36 C 0.47784(16) 0.1328(3) 0.20089(8) 0.0583(7) Uani 1 1 d .
H36 H 0.4407 0.1002 0.1855 0.070 Uiso 1 1 calc R
C32 C 0.57791(19) 0.2775(3) 0.21291(8) 0.0699(8) Uani 1 1 d .
H32 H 0.6090 0.3442 0.2057 0.084 Uiso 1 1 calc R
C35 C 0.48717(19) 0.0826(4) 0.23514(9) 0.0759(10) Uani 1 1 d .
H35 H 0.4567 0.0156 0.2427 0.091 Uiso 1 1 calc R
C33 C 0.5871(3) 0.2265(4) 0.24702(9) 0.0862(11) Uani 1 1 d .
H33 H 0.6247 0.2576 0.2624 0.103 Uiso 1 1 calc R
C34 C 0.5415(2) 0.1314(4) 0.25812(9) 0.0859(11) Uani 1 1 d .
H34 H 0.5468 0.0988 0.2814 0.103 Uiso 1 1 calc R
C37 C 0.4909(2) 0.5141(3) 0.07871(11) 0.0707(10) Uani 1 1 d .
H38A H 0.5300 0.5081 0.0605 0.106 Uiso 1 1 calc R
H38B H 0.4961 0.5926 0.0915 0.106 Uiso 1 1 calc R
H38C H 0.4416 0.5106 0.0674 0.106 Uiso 1 1 calc R
B2 B 0.46529(15) 0.2233(3) 0.05839(8) 0.0404(6) Uani 1 1 d .
H2B H 0.4536(12) 0.300(2) 0.0394(6) 0.036(6) Uiso 1 1 d .

loop_
_atom_site_aniso_label
_atom_site_aniso_U_11
_atom_site_aniso_U_22
_atom_site_aniso_U_33
_atom_site_aniso_U_23
_atom_site_aniso_U_13
_atom_site_aniso_U_12
Fe1 0.0350(2) 0.0303(2) 0.0397(2) 0.00654(13) -0.00036(13) -0.00002(12)
N2 0.0341(10) 0.0363(10) 0.0407(11) 0.0061(8) -0.0008(8) 0.0024(8)
N1 0.0390(10) 0.0394(11) 0.0380(10) 0.0081(8) 0.0004(8) 0.0023(8)
C29 0.0595(16) 0.0349(14) 0.0635(18) -0.0086(12) -0.0006(13) -0.0054(11)
N4 0.0310(9) 0.0358(10) 0.0439(11) 0.0042(8) -0.0002(8) 0.0008(8)
N3 0.0351(9) 0.0350(10) 0.0425(11) 0.0048(8) -0.0039(8) 0.0054(8)
N6 0.0394(11) 0.0329(11) 0.0434(11) 0.0041(9) -0.0020(8) 0.0012(7)
N5 0.0399(10) 0.0285(10) 0.0467(12) 0.0070(9) -0.0009(8) 0.0007(8)
C30 0.0406(12) 0.0371(14) 0.0507(15) -0.0057(11) -0.0019(10) -0.0013(10)
C28 0.0445(14) 0.0317(13) 0.0657(17) 0.0046(12) 0.0020(12) 0.0001(10)
C20 0.0337(11) 0.0378(12) 0.0423(13) -0.0095(10) -0.0001(10) -0.0005(9)
C21 0.0360(12) 0.0457(13) 0.0428(13) -0.0087(10) -0.0015(10) -0.0090(10)
C19 0.0306(11) 0.0490(14) 0.0500(14) -0.0119(11) -0.0049(10) 0.0057(10)
C18 0.0372(12) 0.0403(12) 0.0439(13) -0.0094(10) -0.0066(10) 0.0103(10)
C26 0.0425(14) 0.0506(16) 0.0729(18) 0.0034(14) -0.0074(12) -0.0138(12)
C22 0.0422(13) 0.0619(17) 0.0564(16) -0.0148(13) 0.0077(12) -0.0105(12)
C23 0.0605(18) 0.074(2) 0.0601(18) -0.0117(16) 0.0162(14) -0.0251(16)
C27 0.0535(15) 0.0599(16) 0.0548(16) -0.0007(13) -0.0162(12) 0.0174(13)
C25 0.076(2) 0.0528(17) 0.075(2) 0.0104(15) -0.0227(17) -0.0191(15)
C24 0.091(2) 0.068(2) 0.0489(16) 0.0004(15) 0.0063(16) -0.0381(19)
C1 0.0498(14) 0.0442(14) 0.0524(15) 0.0126(12) 0.0001(12) -0.0054(11)
C2 0.0425(13) 0.0413(13) 0.0431(13) 0.0052(11) 0.0013(10) 0.0052(10)
C3 0.0562(16) 0.0483(14) 0.0512(15) -0.0012(12) -0.0112(12) 0.0107(13)
C4 0.066(2) 0.0617(19) 0.092(2) -0.0078(16) -0.0306(18) 0.0030(15)
C8 0.100(3) 0.078(2) 0.0541(18) 0.0076(16) -0.0151(17) 0.0173(19)
C5 0.088(3) 0.088(3) 0.137(4) -0.031(3) -0.062(3) 0.019(2)
C7 0.149(4) 0.116(3) 0.055(2) 0.000(2) -0.027(2) 0.053(3)
C6 0.130(4) 0.116(4) 0.101(3) -0.048(3) -0.063(3) 0.051(3)
C38 0.0351(12) 0.0337(12) 0.0474(13) -0.0053(10) 0.0043(10) -0.0021(9)
C11 0.0413(13) 0.0404(13) 0.0473(14) -0.0104(11) 0.0007(10) 0.0072(10)
C10 0.0478(14) 0.0496(14) 0.0446(14) -0.0020(12) 0.0119(11) 0.0004(12)
C9 0.0524(14) 0.0482(14) 0.0362(12) 0.0060(11) 0.0043(11) -0.0051(11)
C16 0.0556(15) 0.0457(15) 0.0630(17) -0.0022(13) 0.0003(13) 0.0102(12)
C12 0.0429(14) 0.0607(18) 0.091(2) -0.0143(16) 0.0016(15) 0.0082(13)
C14 0.092(3) 0.081(3) 0.093(3) -0.013(2) -0.025(2) 0.051(2)
C17 0.089(2) 0.077(2) 0.0509(17) 0.0251(15) 0.0103(16) 0.0066(18)
C15 0.092(2) 0.0571(19) 0.075(2) 0.0028(16) 0.0004(18) 0.0306(17)
C13 0.0475(17) 0.091(3) 0.125(3) -0.028(2) -0.0113(19) 0.0278(18)
O3 0.0455(10) 0.0407(9) 0.0537(10) 0.0129(8) -0.0057(8) -0.0050(7)
O2 0.0466(10) 0.0437(11) 0.0768(13) 0.0201(10) -0.0128(9) -0.0107(7)
O1 0.0802(14) 0.0429(11) 0.0844(14) 0.0252(10) -0.0155(11) -0.0028(9)
C31 0.0508(14) 0.0458(15) 0.0465(14) -0.0096(12) 0.0014(12) 0.0073(12)
C36 0.0512(15) 0.0694(19) 0.0544(17) 0.0080(15) 0.0058(13) 0.0012(14)
C32 0.086(2) 0.0623(19) 0.0613(19) -0.0087(15) -0.0123(16) -0.0107(16)
C35 0.071(2) 0.089(3) 0.067(2) 0.0156(19) 0.0192(17) 0.0079(18)
C33 0.111(3) 0.092(3) 0.055(2) -0.0098(19) -0.0230(19) -0.003(2)
C34 0.098(3) 0.111(3) 0.0483(19) 0.0062(19) 0.0018(19) 0.026(2)
C37 0.088(2) 0.0351(16) 0.089(3) 0.0145(15) -0.0027(18) -0.0020(13)
B2 0.0385(13) 0.0372(14) 0.0456(15) 0.0084(12) -0.0016(12) 0.0037(11)

loop_
_atom_type_symbol
_atom_type_description
_atom_type_scat_dispersion_real
_atom_type_scat_dispersion_imag
_atom_type_scat_source
C C 0.0033 0.0016 'International Tables Vol C Tables 4.2.6.8 and 6.1.1.4'
H H 0.0000 0.0000 'International Tables Vol C Tables 4.2.6.8 and 6.1.1.4'
B B 0.0013 0.0007 'International Tables Vol C Tables 4.2.6.8 and 6.1.1.4'
N N 0.0061 0.0033 'International Tables Vol C Tables 4.2.6.8 and 6.1.1.4'
O O 0.0106 0.0060 'International Tables Vol C Tables 4.2.6.8 and 6.1.1.4'
Fe Fe 0.3463 0.8444 'International Tables Vol C Tables 4.2.6.8 and 6.1.1.4'

loop_
_geom_angle_atom_site_label_1
_geom_angle_atom_site_label_2
_geom_angle_atom_site_label_3
_geom_angle
O2 Fe1 N6 138.42(9)
O2 Fe1 N2 124.95(8)
N6 Fe1 N2 92.41(8)
O2 Fe1 N4 109.26(7)
N6 Fe1 N4 86.13(7)
N2 Fe1 N4 89.50(7)
O2 Fe1 O3 75.13(6)
N6 Fe1 O3 87.02(6)
N2 Fe1 O3 92.32(7)
N4 Fe1 O3 172.98(7)
C38 N2 N1 106.71(18)
C38 N2 Fe1 138.04(16)
N1 N2 Fe1 115.25(13)
C9 N1 N2 109.51(19)
C9 N1 B2 130.0(2)
N2 N1 B2 120.30(18)
C28 C29 C30 106.4(2)
C28 C29 H2 126.8
C30 C29 H2 126.8
C20 N4 N3 106.09(17)
C20 N4 Fe1 141.59(16)
N3 N4 Fe1 111.39(12)
C18 N3 N4 109.77(18)
C18 N3 B2 128.31(19)
N4 N3 B2 121.72(17)
C30 N6 N5 107.4(2)
C30 N6 Fe1 135.42(17)
N5 N6 Fe1 115.85(15)
C28 N5 N6 109.1(2)
C28 N5 B2 131.6(2)
N6 N5 B2 119.27(19)
N6 C30 C29 109.1(2)
N6 C30 C31 120.3(2)
C29 C30 C31 130.5(2)
N5 C28 C29 108.0(2)
N5 C28 C37 123.0(3)
C29 C28 C37 129.0(3)
N4 C20 C19 109.7(2)
N4 C20 C21 123.2(2)
C19 C20 C21 127.2(2)
C26 C21 C22 118.1(2)
C26 C21 C20 122.6(2)
C22 C21 C20 119.3(2)
C18 C19 C20 106.8(2)
C18 C19 H6 126.6
C20 C19 H6 126.6
N3 C18 C19 107.7(2)
N3 C18 C27 123.1(2)
C19 C18 C27 129.2(2)
C21 C26 C25 120.4(3)
C21 C26 H13 119.8
C25 C26 H13 119.8
C23 C22 C21 120.5(3)
C23 C22 H9 119.8
C21 C22 H9 119.8
C24 C23 C22 120.8(3)
C24 C23 H10 119.6
C22 C23 H10 119.6
C18 C27 H7A 109.5
C18 C27 H7B 109.5
H7A C27 H7B 109.5
C18 C27 H7C 109.5
H7A C27 H7C 109.5
H7B C27 H7C 109.5
C24 C25 C26 120.3(3)
C24 C25 H12 119.9
C26 C25 H12 119.9
C23 C24 C25 119.8(3)
C23 C24 H11 120.1
C25 C24 H11 120.1
O1 C1 O2 126.6(2)
O1 C1 C2 120.8(2)
O2 C1 C2 112.5(2)
O3 C2 C3 121.2(2)
O3 C2 C1 115.5(2)
C3 C2 C1 123.3(2)
C8 C3 C4 119.7(3)
C8 C3 C2 121.4(3)
C4 C3 C2 118.6(3)
C5 C4 C3 120.7(4)
C5 C4 H17 119.7
C3 C4 H17 119.7
C3 C8 C7 119.5(4)
C3 C8 H18 120.3
C7 C8 H18 120.3
C6 C5 C4 119.4(4)
C6 C5 H21 120.3
C4 C5 H21 120.3
C6 C7 C8 119.5(4)
C6 C7 H19 120.2
C8 C7 H19 120.2
C5 C6 C7 121.2(4)
C5 C6 H20 119.4
C7 C6 H20 119.4
N2 C38 C10 109.3(2)
N2 C38 C11 121.6(2)
C10 C38 C11 129.0(2)
C12 C11 C16 117.9(2)
C12 C11 C38 119.7(2)
C16 C11 C38 122.4(2)
C9 C10 C38 106.8(2)
C9 C10 H24 126.6
C38 C10 H24 126.6
N1 C9 C10 107.6(2)
N1 C9 C17 123.4(2)
C10 C9 C17 129.0(2)
C15 C16 C11 121.2(3)
C15 C16 H27 119.4
C11 C16 H27 119.4
C13 C12 C11 121.1(3)
C13 C12 H29 119.5
C11 C12 H29 119.5
C15 C14 C13 119.9(3)
C15 C14 H31 120.1
C13 C14 H31 120.1
C9 C17 H23A 109.5
C9 C17 H23B 109.5
H23A C17 H23B 109.5
C9 C17 H23C 109.5
H23A C17 H23C 109.5
H23B C17 H23C 109.5
C14 C15 C16 120.0(3)
C14 C15 H30 120.0
C16 C15 H30 120.0
C12 C13 C14 119.9(3)
C12 C13 H28 120.0
C14 C13 H28 120.0
C2 O3 Fe1 110.81(15)
C1 O2 Fe1 122.50(16)
C32 C31 C36 118.2(3)
C32 C31 C30 121.6(3)
C36 C31 C30 120.2(2)
C35 C36 C31 120.2(3)
C35 C36 H36 119.9
C31 C36 H36 119.9
C31 C32 C33 121.3(3)
C31 C32 H32 119.3
C33 C32 H32 119.3
C34 C35 C36 120.0(4)
C34 C35 H35 120.0
C36 C35 H35 120.0
C34 C33 C32 120.1(3)
C34 C33 H33 120.0
C32 C33 H33 120.0
C33 C34 C35 120.2(3)
C33 C34 H34 119.9
C35 C34 H34 119.9
C28 C37 H38A 109.5
C28 C37 H38B 109.5
H38A C37 H38B 109.5
C28 C37 H38C 109.5
H38A C37 H38C 109.5
H38B C37 H38C 109.5
N1 B2 N3 109.4(2)
N1 B2 N5 110.24(19)
N3 B2 N5 108.88(19)
N1 B2 H2B 110.2(11)
N3 B2 H2B 111.0(11)
N5 B2 H2B 107.1(11)

loop_
_geom_bond_atom_site_label_1
_geom_bond_atom_site_label_2
_geom_bond_distance
Fe1 O2 1.9572(18)
Fe1 N6 2.065(2)
Fe1 N2 2.0826(18)
Fe1 N4 2.2093(18)
Fe1 O3 2.2620(17)
N2 C38 1.342(3)
N2 N1 1.370(2)
N1 C9 1.353(3)
N1 B2 1.538(3)
C29 C28 1.365(4)
C29 C30 1.396(4)
C29 H2 0.9300
N4 C20 1.334(3)
N4 N3 1.380(2)
N3 C18 1.347(3)
N3 B2 1.539(3)
N6 C30 1.338(3)
N6 N5 1.365(3)
N5 C28 1.360(3)
N5 B2 1.548(3)
C30 C31 1.468(4)
C28 C37 1.491(4)
C20 C19 1.390(3)
C20 C21 1.472(3)
C21 C26 1.380(3)
C21 C22 1.398(3)
C19 C18 1.357(3)
C19 H6 0.9300
C18 C27 1.494(3)
C26 C25 1.380(4)
C26 H13 0.9300
C22 C23 1.362(4)
C22 H9 0.9300
C23 C24 1.361(4)
C23 H10 0.9300
C27 H7A 0.9600
C27 H7B 0.9600
C27 H7C 0.9600
C25 C24 1.368(5)
C25 H12 0.9300
C24 H11 0.9300
C1 O1 1.217(3)
C1 O2 1.262(3)
C1 C2 1.541(3)
C2 O3 1.220(3)
C2 C3 1.468(3)
C3 C8 1.377(4)
C3 C4 1.389(4)
C4 C5 1.368(5)
C4 H17 0.9300
C8 C7 1.386(5)
C8 H18 0.9300
C5 C6 1.360(7)
C5 H21 0.9300
C7 C6 1.382(7)
C7 H19 0.9300
C6 H20 0.9300
C38 C10 1.385(3)
C38 C11 1.465(3)
C11 C12 1.378(4)
C11 C16 1.382(4)
C10 C9 1.365(3)
C10 H24 0.9300
C9 C17 1.490(4)
C16 C15 1.374(4)
C16 H27 0.9300
C12 C13 1.370(5)
C12 H29 0.9300
C14 C15 1.357(5)
C14 C13 1.379(5)
C14 H31 0.9300
C17 H23A 0.9600
C17 H23B 0.9600
C17 H23C 0.9600
C15 H30 0.9300
C13 H28 0.9300
C31 C32 1.371(4)
C31 C36 1.390(4)
C36 C35 1.379(4)
C36 H36 0.9300
C32 C33 1.378(4)
C32 H32 0.9300
C35 C34 1.375(5)
C35 H35 0.9300
C33 C34 1.347(5)
C33 H33 0.9300
C34 H34 0.9300
C37 H38A 0.9600
C37 H38B 0.9600
C37 H38C 0.9600
B2 H2B 1.09(2)
